data_4107308
loop_
_publ_author_name
'Jie-Peng Zhang'
'Susumu Kitagawa'

_publ_section_title
;
 Supramolecular Isomerism, Framework Flexibility, Unsaturated Metal
 Center, and Porous Property of Ag(I)/Cu(I)
 3,3',5,5'-Tetrametyl-4,4'-Bipyrazolate
;
_journal_name_full 'Journal of the American Chemical Society'
_journal_page_first 907
_journal_page_last 917
_journal_paper_doi 10.1021/ja075408b
_journal_volume 130
_journal_year 2008
_chemical_formula_sum 'C60 H72 Ag12 N24'
_chemical_formula_weight 2423.86
_chemical_name_systematic
; 
 ? 
;
_space_group_IT_number 68
_symmetry_cell_setting orthorhombic
_symmetry_space_group_name_Hall '-C 2a 2ac'
_symmetry_space_group_name_H-M 'C c c a :2'
_atom_sites_solution_hydrogens geom
_atom_sites_solution_primary direct
_atom_sites_solution_secondary difmap
_audit_creation_method SHELXL-97
_cell_angle_alpha 90.00
_cell_angle_beta 90.00
_cell_angle_gamma 90.00
_cell_formula_units_Z 16
_cell_length_a 19.2056(5)
_cell_length_b 47.9669(16)
_cell_length_c 36.2063(9)
_cell_measurement_temperature 213(2)
_cell_volume 33354.4(16)
_computing_structure_refinement 'SHELXL-97 (Sheldrick, 1997)'
_computing_structure_solution 'SHELXS-97 (Sheldrick, 1990)'
_diffrn_ambient_temperature 213(2)
_diffrn_measured_fraction_theta_full 0.987
_diffrn_measured_fraction_theta_max 0.987
_diffrn_measurement_device_type CCD
_diffrn_measurement_method '/w scan'
_diffrn_radiation_monochromator graphite
_diffrn_radiation_source 'fine-focus sealed tube'
_diffrn_radiation_type MoK\a
_diffrn_radiation_wavelength 0.71073
_diffrn_reflns_av_R_equivalents 0.0458
_diffrn_reflns_av_sigmaI/netI 0.0715
_diffrn_reflns_limit_h_max 23
_diffrn_reflns_limit_h_min -22
_diffrn_reflns_limit_k_max 56
_diffrn_reflns_limit_k_min -41
_diffrn_reflns_limit_l_max 44
_diffrn_reflns_limit_l_min -27
_diffrn_reflns_number 49244
_diffrn_reflns_theta_full 26.00
_diffrn_reflns_theta_max 26.00
_diffrn_reflns_theta_min 1.27
_exptl_absorpt_coefficient_mu 2.798
_exptl_absorpt_correction_T_max 0.6790
_exptl_absorpt_correction_T_min 0.5414
_exptl_absorpt_correction_type empirical
_exptl_absorpt_process_details REQABA
_exptl_crystal_colour plate-like
_exptl_crystal_density_diffrn 1.931
_exptl_crystal_description colorless
_exptl_crystal_F_000 18624
_exptl_crystal_size_max 0.25
_exptl_crystal_size_mid 0.25
_exptl_crystal_size_min 0.15
_refine_diff_density_max 0.699
_refine_diff_density_min -0.860
_refine_diff_density_rms 0.159
_refine_ls_extinction_method none
_refine_ls_goodness_of_fit_ref 1.014
_refine_ls_hydrogen_treatment constr
_refine_ls_matrix_type full
_refine_ls_number_parameters 891
_refine_ls_number_reflns 16191
_refine_ls_number_restraints 0
_refine_ls_restrained_S_all 1.014
_refine_ls_R_factor_all 0.0703
_refine_ls_R_factor_gt 0.0494
_refine_ls_shift/su_max 0.002
_refine_ls_shift/su_mean 0.000
_refine_ls_structure_factor_coef Fsqd
_refine_ls_weighting_details 'calc w=1/[\s^2^(Fo^2^)+(0.0171P)^2^+400.8250P] where P=(Fo^2^+2Fc^2^)/3'
_refine_ls_weighting_scheme calc
_refine_ls_wR_factor_gt 0.0879
_refine_ls_wR_factor_ref 0.0975
_reflns_number_gt 12557
_reflns_number_total 16191
_reflns_threshold_expression >2sigma(I)
_cod_data_source_file ja075408b-file005.cif
_cod_data_source_block 2-Ag
_cod_original_sg_symbol_H-M 'C c c a'
_cod_database_code 4107308

loop_
_symmetry_equiv_pos_as_xyz
'x, y, z'
'-x+1/2, -y, z'
'-x, y, -z+1/2'
'x+1/2, -y, -z+1/2'
'x+1/2, y+1/2, z'
'-x+1, -y+1/2, z'
'-x+1/2, y+1/2, -z+1/2'
'x+1, -y+1/2, -z+1/2'
'-x, -y, -z'
'x-1/2, y, -z'
'x, -y, z-1/2'
'-x-1/2, y, z-1/2'
'-x+1/2, -y+1/2, -z'
'x, y+1/2, -z'
'x+1/2, -y+1/2, z-1/2'
'-x, y+1/2, z-1/2'

loop_
_atom_site_label
_atom_site_type_symbol
_atom_site_fract_x
_atom_site_fract_y
_atom_site_fract_z
_atom_site_U_iso_or_equiv
_atom_site_adp_type
_atom_site_occupancy
_atom_site_symmetry_multiplicity
_atom_site_calc_flag
_atom_site_refinement_flags
Ag1 Ag 0.66143(3) -0.152532(11) -0.277984(14) 0.04263(13) Uani 1 1 d .
Ag2 Ag 0.72862(3) -0.091595(11) -0.241851(13) 0.04492(14) Uani 1 1 d .
Ag3 Ag 0.80731(3) -0.153274(11) -0.226737(14) 0.04264(13) Uani 1 1 d .
Ag4 Ag 0.5000 -0.148235(15) -0.2500 0.04063(18) Uani 1 2 d S
Ag5 Ag 0.43943(3) -0.084341(11) -0.281220(15) 0.04645(14) Uani 1 1 d .
Ag6 Ag 0.5000 0.169671(16) -0.2500 0.04340(19) Uani 1 2 d S
Ag7 Ag 0.42085(3) 0.109488(11) -0.228050(15) 0.04663(14) Uani 1 1 d .
Ag8 Ag 1.01208(3) -0.020973(12) 0.047093(13) 0.04412(14) Uani 1 1 d .
Ag9 Ag 1.03396(3) -0.040851(13) -0.042735(13) 0.04588(14) Uani 1 1 d .
Ag10 Ag 0.89562(3) -0.064847(14) 0.002893(13) 0.05666(18) Uani 1 1 d .
Ag11 Ag 0.23664(3) 0.229518(15) -0.041167(15) 0.05763(18) Uani 1 1 d .
Ag12 Ag 0.21549(3) 0.208086(15) 0.048130(14) 0.05603(17) Uani 1 1 d .
Ag13 Ag 0.34770(4) 0.182174(17) -0.000097(14) 0.0697(2) Uani 1 1 d .
N1 N 0.7020(3) -0.19058(11) -0.26285(15) 0.0389(13) Uani 1 1 d .
N2 N 0.7646(3) -0.19026(11) -0.24484(14) 0.0377(13) Uani 1 1 d .
N3 N 0.6369(3) -0.11444(11) -0.30093(14) 0.0388(13) Uani 1 1 d .
N4 N 0.6656(3) -0.09014(11) -0.28782(13) 0.0396(13) Uani 1 1 d .
N5 N 0.7995(3) -0.09450(12) -0.19936(14) 0.0432(14) Uani 1 1 d .
N6 N 0.8377(3) -0.11872(12) -0.19689(14) 0.0429(14) Uani 1 1 d .
N13 N 0.4345(3) -0.14698(11) -0.29534(14) 0.0394(13) Uani 1 1 d .
N14 N 0.4173(3) -0.12082(11) -0.30845(15) 0.0459(15) Uani 1 1 d .
N15 N 0.4713(3) -0.04632(11) -0.26109(15) 0.0412(14) Uani 1 1 d .
N16 N 0.4672(3) 0.07252(12) -0.24288(16) 0.0462(15) Uani 1 1 d .
N17 N 0.4296(3) 0.16920(11) -0.20773(14) 0.0384(13) Uani 1 1 d .
N18 N 0.3896(3) 0.14579(11) -0.20214(14) 0.0408(14) Uani 1 1 d .
C1 C 0.6175(4) -0.22446(16) -0.2872(2) 0.058(2) Uani 1 1 d .
H1A H 0.6120 -0.2120 -0.3081 0.087 Uiso 1 1 calc R
H1B H 0.5781 -0.2224 -0.2707 0.087 Uiso 1 1 calc R
H1C H 0.6199 -0.2436 -0.2959 0.087 Uiso 1 1 calc R
C2 C 0.6828(3) -0.21743(13) -0.26713(18) 0.0367(15) Uani 1 1 d .
C3 C 0.7321(3) -0.23487(12) -0.25103(17) 0.0343(14) Uani 1 1 d .
C4 C 0.7821(3) -0.21677(13) -0.23735(17) 0.0343(14) Uani 1 1 d .
C5 C 0.8482(4) -0.22298(15) -0.21773(19) 0.0450(17) Uani 1 1 d .
H5A H 0.8530 -0.2106 -0.1967 0.067 Uiso 1 1 calc R
H5B H 0.8872 -0.2202 -0.2344 0.067 Uiso 1 1 calc R
H5C H 0.8478 -0.2422 -0.2093 0.067 Uiso 1 1 calc R
C6 C 0.5803(4) -0.13173(16) -0.3572(2) 0.0523(19) Uani 1 1 d .
H6A H 0.5497 -0.1425 -0.3413 0.078 Uiso 1 1 calc R
H6B H 0.6154 -0.1439 -0.3677 0.078 Uiso 1 1 calc R
H6C H 0.5534 -0.1233 -0.3769 0.078 Uiso 1 1 calc R
C7 C 0.6149(3) -0.10946(13) -0.33508(16) 0.0349(15) Uani 1 1 d .
C8 C 0.6280(3) -0.08204(13) -0.34477(15) 0.0324(14) Uani 1 1 d .
C9 C 0.6598(3) -0.07048(13) -0.31399(16) 0.0356(15) Uani 1 1 d .
C10 C 0.6848(5) -0.04171(14) -0.3075(2) 0.057(2) Uani 1 1 d .
H10A H 0.7150 -0.0414 -0.2861 0.085 Uiso 1 1 calc R
H10B H 0.6452 -0.0295 -0.3033 0.085 Uiso 1 1 calc R
H10C H 0.7104 -0.0353 -0.3290 0.085 Uiso 1 1 calc R
C11 C 0.7825(5) -0.05062(15) -0.1651(2) 0.064(2) Uani 1 1 d .
H11A H 0.7538 -0.0462 -0.1864 0.095 Uiso 1 1 calc R
H11B H 0.8190 -0.0368 -0.1627 0.095 Uiso 1 1 calc R
H11C H 0.7539 -0.0506 -0.1430 0.095 Uiso 1 1 calc R
C12 C 0.8141(4) -0.07849(14) -0.17007(16) 0.0398(16) Uani 1 1 d .
C13 C 0.8614(3) -0.09238(14) -0.14773(16) 0.0369(15) Uani 1 1 d .
C14 C 0.8752(4) -0.11706(15) -0.16552(17) 0.0406(16) Uani 1 1 d .
C15 C 0.9229(4) -0.14003(18) -0.1544(2) 0.067(2) Uani 1 1 d .
H15A H 0.9227 -0.1544 -0.1733 0.101 Uiso 1 1 calc R
H15B H 0.9073 -0.1479 -0.1312 0.101 Uiso 1 1 calc R
H15C H 0.9697 -0.1328 -0.1515 0.101 Uiso 1 1 calc R
C31 C 0.4271(5) -0.19580(15) -0.3154(2) 0.057(2) Uani 1 1 d .
H31A H 0.4678 -0.1986 -0.3000 0.086 Uiso 1 1 calc R
H31B H 0.4343 -0.2048 -0.3391 0.086 Uiso 1 1 calc R
H31C H 0.3866 -0.2038 -0.3034 0.086 Uiso 1 1 calc R
C32 C 0.4159(4) -0.16562(14) -0.32111(16) 0.0381(16) Uani 1 1 d .
C33 C 0.3874(3) -0.15202(13) -0.35136(16) 0.0344(15) Uani 1 1 d .
C34 C 0.3888(4) -0.12388(15) -0.34178(18) 0.0438(17) Uani 1 1 d .
C35 C 0.3637(5) -0.09928(17) -0.3631(2) 0.076(3) Uani 1 1 d .
H35A H 0.3535 -0.0841 -0.3463 0.114 Uiso 1 1 calc R
H35B H 0.3219 -0.1043 -0.3766 0.114 Uiso 1 1 calc R
H35C H 0.3995 -0.0935 -0.3804 0.114 Uiso 1 1 calc R
C36 C 0.3931(4) -0.01283(16) -0.2920(2) 0.054(2) Uani 1 1 d .
H36A H 0.3866 -0.0274 -0.3103 0.082 Uiso 1 1 calc R
H36B H 0.4016 0.0048 -0.3044 0.082 Uiso 1 1 calc R
H36C H 0.3516 -0.0113 -0.2769 0.082 Uiso 1 1 calc R
C37 C 0.4540(4) -0.01987(15) -0.26803(18) 0.0409(16) Uani 1 1 d .
C38A C 0.5000 -0.00233(19) -0.2500 0.036(2) Uani 1 2 d S
C38 C 0.5000 0.0282(2) -0.2500 0.039(2) Uani 1 2 d S
C39 C 0.4472(4) 0.04588(13) -0.23840(18) 0.0384(15) Uani 1 1 d .
C40 C 0.3783(4) 0.03937(16) -0.2219(2) 0.062(2) Uani 1 1 d .
H40A H 0.3705 0.0513 -0.2006 0.093 Uiso 1 1 calc R
H40B H 0.3773 0.0200 -0.2142 0.093 Uiso 1 1 calc R
H40C H 0.3420 0.0426 -0.2400 0.093 Uiso 1 1 calc R
C41 C 0.4617(4) 0.21267(15) -0.1753(2) 0.054(2) Uani 1 1 d .
H41A H 0.4807 0.2175 -0.1993 0.081 Uiso 1 1 calc R
H41B H 0.4992 0.2108 -0.1576 0.081 Uiso 1 1 calc R
H41C H 0.4300 0.2272 -0.1673 0.081 Uiso 1 1 calc R
C42 C 0.4235(3) 0.18582(13) -0.17820(16) 0.0355(15) Uani 1 1 d .
C43 C 0.3787(3) 0.17335(14) -0.15321(16) 0.0351(15) Uani 1 1 d .
C44 C 0.3594(4) 0.14865(15) -0.16919(17) 0.0417(16) Uani 1 1 d .
C45 C 0.3111(4) 0.12621(17) -0.1551(2) 0.060(2) Uani 1 1 d .
H45A H 0.2901 0.1166 -0.1758 0.090 Uiso 1 1 calc R
H45B H 0.2749 0.1346 -0.1401 0.090 Uiso 1 1 calc R
H45C H 0.3373 0.1130 -0.1403 0.090 Uiso 1 1 calc R
N7 N 0.9613(3) -0.06338(13) -0.07127(14) 0.0453(15) Uani 1 1 d .
N8 N 0.9056(3) -0.07372(14) -0.05287(14) 0.0538(17) Uani 1 1 d .
C16 C 1.0056(4) -0.0601(2) -0.1350(2) 0.069(3) Uani 1 1 d .
H16A H 1.0443 -0.0511 -0.1226 0.103 Uiso 1 1 calc R
H16B H 0.9849 -0.0472 -0.1524 0.103 Uiso 1 1 calc R
H16C H 1.0223 -0.0765 -0.1481 0.103 Uiso 1 1 calc R
C17 C 0.9527(4) -0.06861(15) -0.10735(16) 0.0414(17) Uani 1 1 d .
C18 C 0.8912(3) -0.08257(14) -0.11269(16) 0.0368(15) Uani 1 1 d .
C19 C 0.8633(4) -0.08578(17) -0.07757(17) 0.054(2) Uani 1 1 d .
C20 C 0.7956(5) -0.0989(3) -0.0661(2) 0.103(4) Uani 1 1 d .
H20A H 0.7990 -0.1052 -0.0407 0.155 Uiso 1 1 calc R
H20B H 0.7858 -0.1148 -0.0819 0.155 Uiso 1 1 calc R
H20C H 0.7584 -0.0854 -0.0683 0.155 Uiso 1 1 calc R
N19 N 0.3112(3) 0.20916(14) -0.07186(15) 0.0543(17) Uani 1 1 d .
N20 N 0.3495(3) 0.18861(16) -0.05618(15) 0.062(2) Uani 1 1 d .
C46 C 0.2776(5) 0.2253(2) -0.1345(2) 0.086(3) Uani 1 1 d .
H46A H 0.2286 0.2256 -0.1281 0.128 Uiso 1 1 calc R
H46B H 0.2831 0.2187 -0.1596 0.128 Uiso 1 1 calc R
H46C H 0.2966 0.2440 -0.1324 0.128 Uiso 1 1 calc R
C47 C 0.3158(4) 0.20616(17) -0.10853(17) 0.051(2) Uani 1 1 d .
C48 C 0.3586(3) 0.18421(14) -0.11676(16) 0.0374(15) Uani 1 1 d .
C49 C 0.3788(4) 0.17344(19) -0.08276(18) 0.059(2) Uani 1 1 d .
C50 C 0.4248(5) 0.1491(2) -0.0742(2) 0.090(4) Uani 1 1 d .
H50A H 0.4316 0.1477 -0.0478 0.135 Uiso 1 1 calc R
H50B H 0.4696 0.1516 -0.0863 0.135 Uiso 1 1 calc R
H50C H 0.4032 0.1321 -0.0832 0.135 Uiso 1 1 calc R
N9 N 1.1015(3) -0.00917(13) 0.01942(13) 0.0423(14) Uani 1 1 d .
N10 N 1.1114(3) -0.02065(14) -0.01499(15) 0.0499(16) Uani 1 1 d .
C21 C 1.1691(4) 0.01297(17) 0.06913(18) 0.052(2) Uani 1 1 d .
H21A H 1.1243 0.0203 0.0769 0.078 Uiso 1 1 calc R
H21B H 1.2030 0.0280 0.0685 0.078 Uiso 1 1 calc R
H21C H 1.1842 -0.0012 0.0865 0.078 Uiso 1 1 calc R
C22 C 1.1625(3) 0.00045(15) 0.03142(16) 0.0372(15) Uani 1 1 d .
C23 C 1.2132(3) -0.00375(15) 0.00461(17) 0.0417(17) Uani 1 1 d .
C24 C 1.1779(3) -0.01740(16) -0.02401(17) 0.0446(18) Uani 1 1 d .
C25 C 1.2039(4) -0.0285(2) -0.0606(2) 0.071(3) Uani 1 1 d .
H25A H 1.1812 -0.0461 -0.0659 0.106 Uiso 1 1 calc R
H25B H 1.2539 -0.0314 -0.0593 0.106 Uiso 1 1 calc R
H25C H 1.1934 -0.0153 -0.0800 0.106 Uiso 1 1 calc R
N21 N 0.2888(3) 0.18517(14) 0.07533(14) 0.0515(17) Uani 1 1 d .
N22 N 0.3418(3) 0.17387(16) 0.05565(15) 0.062(2) Uani 1 1 d .
C51 C 0.2486(4) 0.1889(2) 0.13958(19) 0.072(3) Uani 1 1 d .
H51A H 0.2054 0.1943 0.1277 0.108 Uiso 1 1 calc R
H51B H 0.2680 0.2048 0.1526 0.108 Uiso 1 1 calc R
H51C H 0.2397 0.1739 0.1570 0.108 Uiso 1 1 calc R
C52 C 0.2989(4) 0.17918(15) 0.11110(17) 0.0427(17) Uani 1 1 d .
C53 C 0.3588(3) 0.16360(15) 0.11456(17) 0.0398(16) Uani 1 1 d .
C54 C 0.3848(4) 0.16080(19) 0.07914(18) 0.059(2) Uani 1 1 d .
C55 C 0.4478(5) 0.1464(3) 0.0659(2) 0.105(4) Uani 1 1 d .
H55A H 0.4490 0.1276 0.0760 0.158 Uiso 1 1 calc R
H55B H 0.4888 0.1565 0.0740 0.158 Uiso 1 1 calc R
H55C H 0.4471 0.1455 0.0392 0.158 Uiso 1 1 calc R
N11 N 0.8921(3) -0.05938(14) 0.05959(14) 0.0501(16) Uani 1 1 d .
N12 N 0.9356(3) -0.04106(13) 0.07670(14) 0.0453(15) Uani 1 1 d .
C26 C 0.8116(5) -0.09740(18) 0.0749(2) 0.071(3) Uani 1 1 d .
H26A H 0.7751 -0.0981 0.0933 0.106 Uiso 1 1 calc R
H26B H 0.8346 -0.1154 0.0735 0.106 Uiso 1 1 calc R
H26C H 0.7915 -0.0929 0.0510 0.106 Uiso 1 1 calc R
C27 C 0.8629(4) -0.07573(16) 0.08513(18) 0.0457(18) Uani 1 1 d .
C28 C 0.8882(3) -0.06853(14) 0.11956(15) 0.0360(15) Uani 1 1 d .
C29 C 0.9339(3) -0.04661(15) 0.11313(16) 0.0388(16) Uani 1 1 d .
C30 C 0.9779(4) -0.03085(18) 0.13951(19) 0.065(3) Uani 1 1 d .
H30A H 1.0206 -0.0252 0.1273 0.097 Uiso 1 1 calc R
H30B H 0.9890 -0.0426 0.1605 0.097 Uiso 1 1 calc R
H30C H 0.9529 -0.0145 0.1480 0.097 Uiso 1 1 calc R
N23 N 0.1480(3) 0.24084(15) -0.01294(15) 0.0563(18) Uani 1 1 d .
N24 N 0.1377(3) 0.22871(14) 0.02113(15) 0.0543(18) Uani 1 1 d .
C56 C 0.0803(4) 0.26363(19) -0.0617(2) 0.065(2) Uani 1 1 d .
H56A H 0.0441 0.2777 -0.0612 0.098 Uiso 1 1 calc R
H56B H 0.0683 0.2494 -0.0796 0.098 Uiso 1 1 calc R
H56C H 0.1242 0.2722 -0.0686 0.098 Uiso 1 1 calc R
C57 C 0.0871(4) 0.25070(16) -0.02433(17) 0.0471(18) Uani 1 1 d .
C58 C 0.0364(4) 0.24595(18) 0.00259(18) 0.052(2) Uani 1 1 d .
C59 C 0.0716(4) 0.23216(18) 0.0306(2) 0.058(2) Uani 1 1 d .
C60 C 0.0444(4) 0.2204(2) 0.0660(2) 0.085(3) Uani 1 1 d .
H60A H 0.0681 0.2031 0.0714 0.128 Uiso 1 1 calc R
H60B H -0.0052 0.2170 0.0637 0.128 Uiso 1 1 calc R
H60C H 0.0527 0.2336 0.0858 0.128 Uiso 1 1 calc R

loop_
_atom_site_aniso_label
_atom_site_aniso_U_11
_atom_site_aniso_U_22
_atom_site_aniso_U_33
_atom_site_aniso_U_23
_atom_site_aniso_U_13
_atom_site_aniso_U_12
Ag1 0.0551(3) 0.0335(3) 0.0393(3) 0.0064(2) -0.0112(2) -0.0024(2)
Ag2 0.0665(4) 0.0440(3) 0.0242(2) 0.0018(2) -0.0203(2) -0.0041(3)
Ag3 0.0555(3) 0.0392(3) 0.0333(3) -0.0049(2) -0.0082(2) -0.0076(3)
Ag4 0.0556(5) 0.0444(4) 0.0219(3) 0.000 -0.0138(3) 0.000
Ag5 0.0631(4) 0.0363(3) 0.0400(3) -0.0064(2) -0.0114(3) 0.0000(3)
Ag6 0.0623(5) 0.0426(4) 0.0253(3) 0.000 0.0200(3) 0.000
Ag7 0.0597(4) 0.0365(3) 0.0437(3) -0.0047(2) 0.0089(3) 0.0037(3)
Ag8 0.0409(3) 0.0632(4) 0.0283(2) 0.0046(2) 0.0050(2) -0.0190(3)
Ag9 0.0392(3) 0.0688(4) 0.0297(2) -0.0060(2) -0.0066(2) -0.0192(3)
Ag10 0.0571(4) 0.0946(5) 0.0183(2) 0.0044(3) -0.0040(2) -0.0306(3)
Ag11 0.0547(4) 0.0878(5) 0.0304(3) -0.0017(3) 0.0093(2) 0.0321(3)
Ag12 0.0466(3) 0.0915(5) 0.0300(3) 0.0080(3) -0.0030(2) 0.0315(3)
Ag13 0.0681(4) 0.1234(6) 0.0176(2) 0.0022(3) 0.0006(2) 0.0459(4)
N1 0.040(3) 0.037(3) 0.040(3) 0.002(2) -0.010(2) -0.002(3)
N2 0.044(3) 0.038(3) 0.032(3) -0.001(2) -0.006(2) -0.002(3)
N3 0.048(3) 0.036(3) 0.032(3) 0.005(2) -0.015(2) -0.005(3)
N4 0.059(4) 0.039(3) 0.020(2) 0.002(2) -0.016(2) 0.005(3)
N5 0.062(4) 0.045(4) 0.023(3) 0.000(2) -0.015(3) -0.007(3)
N6 0.050(4) 0.050(4) 0.028(3) -0.003(2) -0.011(2) -0.006(3)
N13 0.052(4) 0.041(3) 0.026(3) -0.003(2) -0.009(2) -0.002(3)
N14 0.064(4) 0.035(3) 0.039(3) -0.005(2) -0.018(3) 0.007(3)
N15 0.053(4) 0.032(3) 0.039(3) -0.001(2) -0.008(3) -0.001(3)
N16 0.054(4) 0.043(4) 0.042(3) -0.002(3) 0.012(3) -0.001(3)
N17 0.050(3) 0.038(3) 0.027(3) 0.000(2) 0.010(2) 0.003(3)
N18 0.055(4) 0.036(3) 0.032(3) -0.002(2) 0.011(3) 0.004(3)
C1 0.049(5) 0.052(5) 0.073(6) 0.002(4) -0.029(4) -0.001(4)
C2 0.041(4) 0.029(4) 0.040(4) 0.002(3) -0.007(3) -0.004(3)
C3 0.039(4) 0.031(3) 0.033(3) -0.001(3) 0.000(3) -0.003(3)
C4 0.042(4) 0.030(4) 0.031(3) 0.003(3) 0.000(3) 0.004(3)
C5 0.047(4) 0.045(4) 0.043(4) -0.006(3) -0.012(3) -0.001(3)
C6 0.050(4) 0.061(5) 0.045(4) -0.008(4) -0.016(3) -0.004(4)
C7 0.041(4) 0.037(4) 0.027(3) -0.005(3) -0.013(3) 0.005(3)
C8 0.040(4) 0.039(4) 0.018(3) 0.005(2) -0.007(2) 0.010(3)
C9 0.047(4) 0.033(4) 0.027(3) 0.002(3) -0.011(3) 0.002(3)
C10 0.085(6) 0.039(4) 0.046(4) 0.004(3) -0.024(4) 0.006(4)
C11 0.096(7) 0.043(5) 0.052(5) -0.007(4) -0.023(5) 0.008(5)
C12 0.056(4) 0.040(4) 0.023(3) 0.000(3) -0.014(3) -0.011(3)
C13 0.048(4) 0.040(4) 0.023(3) -0.007(3) -0.007(3) -0.007(3)
C14 0.042(4) 0.050(4) 0.030(3) 0.000(3) -0.010(3) -0.006(3)
C15 0.067(6) 0.077(6) 0.057(5) -0.015(4) -0.026(4) 0.018(5)
C31 0.086(6) 0.045(5) 0.040(4) -0.004(3) -0.016(4) 0.000(4)
C32 0.053(4) 0.041(4) 0.020(3) -0.006(3) -0.009(3) -0.003(3)
C33 0.040(4) 0.042(4) 0.021(3) -0.004(3) -0.008(3) -0.005(3)
C34 0.058(5) 0.044(4) 0.030(3) -0.001(3) -0.018(3) 0.005(4)
C35 0.117(8) 0.055(6) 0.056(5) 0.003(4) -0.044(5) 0.014(5)
C36 0.062(5) 0.051(5) 0.051(4) -0.009(4) -0.013(4) 0.007(4)
C37 0.042(4) 0.044(4) 0.037(4) -0.003(3) -0.002(3) -0.002(3)
C38A 0.035(5) 0.031(5) 0.041(5) 0.000 0.000(4) 0.000
C38 0.042(5) 0.037(6) 0.039(5) 0.000 -0.002(4) 0.000
C39 0.047(4) 0.028(4) 0.040(4) 0.003(3) 0.005(3) -0.003(3)
C40 0.064(5) 0.048(5) 0.073(6) -0.005(4) 0.023(4) 0.002(4)
C41 0.067(5) 0.049(5) 0.045(4) -0.005(3) 0.015(4) -0.002(4)
C42 0.048(4) 0.038(4) 0.021(3) -0.003(3) 0.010(3) 0.013(3)
C43 0.037(4) 0.047(4) 0.021(3) 0.001(3) 0.007(3) 0.009(3)
C44 0.043(4) 0.051(4) 0.031(3) 0.000(3) 0.012(3) 0.005(3)
C45 0.065(5) 0.068(6) 0.047(4) 0.002(4) 0.019(4) -0.012(4)
N7 0.041(3) 0.067(4) 0.028(3) -0.009(3) -0.005(2) -0.019(3)
N8 0.050(4) 0.090(5) 0.021(3) -0.002(3) -0.008(2) -0.027(4)
C16 0.056(5) 0.109(7) 0.041(4) -0.013(4) 0.010(4) -0.034(5)
C17 0.043(4) 0.061(5) 0.020(3) -0.006(3) -0.006(3) -0.013(4)
C18 0.046(4) 0.040(4) 0.024(3) 0.000(3) -0.012(3) -0.010(3)
C19 0.059(5) 0.083(6) 0.019(3) 0.001(3) -0.005(3) -0.039(4)
C20 0.095(8) 0.180(12) 0.035(4) 0.005(6) -0.007(5) -0.084(8)
N19 0.062(4) 0.078(5) 0.022(3) -0.002(3) 0.007(3) 0.027(4)
N20 0.065(4) 0.103(6) 0.020(3) 0.004(3) 0.008(3) 0.041(4)
C46 0.124(9) 0.099(7) 0.034(4) 0.018(4) 0.014(5) 0.056(7)
C47 0.054(4) 0.079(6) 0.019(3) 0.001(3) 0.008(3) 0.023(4)
C48 0.037(4) 0.051(4) 0.024(3) 0.001(3) 0.008(3) 0.010(3)
C49 0.062(5) 0.093(6) 0.021(3) 0.003(4) 0.009(3) 0.028(5)
C50 0.107(8) 0.122(9) 0.041(5) 0.008(5) 0.008(5) 0.075(7)
N9 0.036(3) 0.066(4) 0.024(3) -0.003(3) 0.002(2) -0.023(3)
N10 0.043(3) 0.080(5) 0.027(3) -0.004(3) 0.001(2) -0.021(3)
C21 0.050(4) 0.075(6) 0.030(3) -0.006(3) 0.000(3) -0.013(4)
C22 0.035(3) 0.054(4) 0.023(3) 0.000(3) -0.002(3) -0.017(3)
C23 0.034(4) 0.059(5) 0.031(3) 0.003(3) -0.004(3) -0.021(3)
C24 0.036(4) 0.073(5) 0.024(3) -0.002(3) 0.001(3) -0.023(4)
C25 0.051(5) 0.120(8) 0.042(4) -0.033(5) 0.007(4) -0.027(5)
N21 0.047(4) 0.085(5) 0.023(3) 0.008(3) 0.001(2) 0.026(3)
N22 0.058(4) 0.108(6) 0.020(3) 0.005(3) 0.000(3) 0.045(4)
C51 0.057(5) 0.128(8) 0.031(4) 0.015(4) 0.009(4) 0.041(5)
C52 0.043(4) 0.062(5) 0.023(3) 0.006(3) 0.000(3) 0.014(4)
C53 0.042(4) 0.054(4) 0.024(3) 0.003(3) -0.005(3) 0.010(3)
C54 0.059(5) 0.097(7) 0.021(3) 0.006(4) -0.002(3) 0.044(5)
C55 0.107(8) 0.177(11) 0.032(4) 0.003(6) 0.003(5) 0.093(8)
N11 0.050(4) 0.080(5) 0.020(3) 0.006(3) 0.002(2) -0.027(3)
N12 0.047(3) 0.066(4) 0.023(3) 0.006(3) 0.001(2) -0.022(3)
C26 0.088(6) 0.090(7) 0.035(4) 0.004(4) -0.004(4) -0.055(6)
C27 0.044(4) 0.064(5) 0.029(3) 0.002(3) 0.002(3) -0.021(4)
C28 0.047(4) 0.046(4) 0.015(3) 0.000(3) 0.006(3) 0.000(3)
C29 0.045(4) 0.053(4) 0.019(3) 0.006(3) 0.005(3) -0.013(3)
C30 0.080(6) 0.082(6) 0.032(4) 0.003(4) 0.002(4) -0.048(5)
N23 0.046(4) 0.095(5) 0.028(3) 0.006(3) 0.003(3) 0.028(4)
N24 0.045(4) 0.090(5) 0.028(3) 0.008(3) 0.002(3) 0.032(4)
C56 0.061(5) 0.099(7) 0.035(4) 0.008(4) 0.000(4) 0.022(5)
C57 0.050(4) 0.065(5) 0.026(3) -0.001(3) -0.001(3) 0.025(4)
C58 0.045(4) 0.079(6) 0.031(3) -0.002(4) 0.002(3) 0.028(4)
C59 0.049(5) 0.090(6) 0.036(4) 0.004(4) 0.006(3) 0.033(5)
C60 0.057(5) 0.154(10) 0.045(5) 0.030(6) 0.009(4) 0.040(6)

loop_
_atom_type_symbol
_atom_type_description
_atom_type_scat_dispersion_real
_atom_type_scat_dispersion_imag
_atom_type_scat_source
C C 0.0033 0.0016 'International Tables Vol C Tables 4.2.6.8 and 6.1.1.4'
H H 0.0000 0.0000 'International Tables Vol C Tables 4.2.6.8 and 6.1.1.4'
N N 0.0061 0.0033 'International Tables Vol C Tables 4.2.6.8 and 6.1.1.4'
Ag Ag -0.8971 1.1015 'International Tables Vol C Tables 4.2.6.8 and 6.1.1.4'

loop_
_geom_angle_atom_site_label_1
_geom_angle_atom_site_label_2
_geom_angle_atom_site_label_3
_geom_angle
_geom_angle_site_symmetry_1
_geom_angle_site_symmetry_3
N1 Ag1 N3 168.3(2) . .
N1 Ag1 Ag4 109.42(16) . .
N3 Ag1 Ag4 81.51(16) . .
N1 Ag1 Ag3 61.84(15) . .
N3 Ag1 Ag3 114.98(15) . .
Ag4 Ag1 Ag3 128.344(19) . .
N4 Ag2 N5 174.2(2) . .
N4 Ag2 Ag5 68.42(16) . 3_654
N5 Ag2 Ag5 117.23(17) . 3_654
N4 Ag2 Ag3 115.15(15) . .
N5 Ag2 Ag3 61.47(16) . .
Ag5 Ag2 Ag3 118.88(2) 3_654 .
N2 Ag3 N6 166.1(2) . .
N2 Ag3 Ag1 60.10(15) . .
N6 Ag3 Ag1 121.11(16) . .
N2 Ag3 Ag2 121.71(15) . .
N6 Ag3 Ag2 60.41(16) . .
Ag1 Ag3 Ag2 61.753(16) . .
N13 Ag4 N13 176.7(3) 3_654 .
N13 Ag4 Ag1 109.44(16) 3_654 3_654
N13 Ag4 Ag1 70.78(16) . 3_654
N13 Ag4 Ag1 70.78(16) 3_654 .
N13 Ag4 Ag1 109.44(16) . .
Ag1 Ag4 Ag1 172.77(3) 3_654 .
N14 Ag5 N15 170.9(2) . .
N14 Ag5 Ag5 118.91(16) . 3_654
N15 Ag5 Ag5 62.60(15) . 3_654
N14 Ag5 Ag2 80.30(18) . 3_654
N15 Ag5 Ag2 106.87(16) . 3_654
Ag5 Ag5 Ag2 121.12(3) 3_654 3_654
N17 Ag6 N17 178.7(3) . 3_654
N17 Ag6 Ag7 117.87(15) . 3_654
N17 Ag6 Ag7 60.88(15) 3_654 3_654
N17 Ag6 Ag7 60.88(15) . .
N17 Ag6 Ag7 117.87(15) 3_654 .
Ag7 Ag6 Ag7 61.44(2) 3_654 .
N16 Ag7 N18 166.2(2) . .
N16 Ag7 Ag6 118.95(16) . .
N18 Ag7 Ag6 60.94(15) . .
N12 Ag8 N9 166.8(3) . .
N12 Ag8 Ag9 105.73(18) . 9_755
N9 Ag8 Ag9 87.15(17) . 9_755
N10 Ag9 N7 175.8(3) . .
N10 Ag9 Ag8 77.21(19) . 9_755
N7 Ag9 Ag8 106.58(18) . 9_755
N10 Ag9 Ag10 120.08(15) . .
N7 Ag9 Ag10 61.58(15) . .
Ag8 Ag9 Ag10 97.37(2) 9_755 .
N11 Ag10 N8 174.3(3) . .
N11 Ag10 Ag9 118.27(16) . .
N8 Ag10 Ag9 60.96(16) . .
N23 Ag11 N19 165.5(3) . .
N23 Ag11 Ag12 91.7(2) . 13
N19 Ag11 Ag12 101.8(2) . 13
N21 Ag12 N24 176.1(3) . .
N21 Ag12 Ag11 110.5(2) . 13
N24 Ag12 Ag11 73.4(2) . 13
N21 Ag12 Ag13 61.61(15) . .
N24 Ag12 Ag13 119.26(16) . .
Ag11 Ag12 Ag13 95.19(2) 13 .
N20 Ag13 N22 176.7(3) . .
N20 Ag13 Ag12 118.44(17) . .
N22 Ag13 Ag12 61.02(16) . .
C2 N1 N2 107.8(5) . .
C2 N1 Ag1 135.4(4) . .
N2 N1 Ag1 116.7(4) . .
C4 N2 N1 107.8(5) . .
C4 N2 Ag3 130.6(4) . .
N1 N2 Ag3 120.8(4) . .
C7 N3 N4 107.2(5) . .
C7 N3 Ag1 127.4(4) . .
N4 N3 Ag1 121.4(4) . .
C9 N4 N3 108.6(5) . .
C9 N4 Ag2 130.1(5) . .
N3 N4 Ag2 119.1(4) . .
C12 N5 N6 108.7(5) . .
C12 N5 Ag2 133.8(5) . .
N6 N5 Ag2 117.2(4) . .
C14 N6 N5 106.9(5) . .
C14 N6 Ag3 129.8(5) . .
N5 N6 Ag3 119.5(4) . .
C32 N13 N14 107.6(5) . .
C32 N13 Ag4 134.0(5) . .
N14 N13 Ag4 116.4(4) . .
C34 N14 N13 108.0(5) . .
C34 N14 Ag5 127.9(5) . .
N13 N14 Ag5 124.0(4) . .
C37 N15 N15 108.2(4) . 3_654
C37 N15 Ag5 134.5(4) . .
N15 N15 Ag5 116.68(17) 3_654 .
C39 N16 N16 108.0(4) . 3_654
C39 N16 Ag7 131.7(5) . .
N16 N16 Ag7 119.96(17) 3_654 .
C42 N17 N18 108.6(5) . .
C42 N17 Ag6 130.6(5) . .
N18 N17 Ag6 119.3(4) . .
C44 N18 N17 106.9(5) . .
C44 N18 Ag7 128.2(5) . .
N17 N18 Ag7 117.3(4) . .
N1 C2 C3 109.9(6) . .
N1 C2 C1 120.2(6) . .
C3 C2 C1 129.9(6) . .
C4 C3 C2 104.2(5) . .
C4 C3 C3 127.4(5) . 8_444
C2 C3 C3 128.5(5) . 8_444
N2 C4 C3 110.3(6) . .
N2 C4 C5 120.1(6) . .
C3 C4 C5 129.7(6) . .
N3 C7 C8 110.4(5) . .
N3 C7 C6 120.8(6) . .
C8 C7 C6 128.8(6) . .
C7 C8 C9 104.9(5) . .
C7 C8 C28 126.8(6) . 12_755
C9 C8 C28 128.3(6) . 12_755
N4 C9 C8 108.9(6) . .
N4 C9 C10 121.1(5) . .
C8 C9 C10 130.0(6) . .
N5 C12 C13 108.9(6) . .
N5 C12 C11 121.9(6) . .
C13 C12 C11 129.2(6) . .
C14 C13 C12 105.5(5) . .
C14 C13 C18 127.2(6) . .
C12 C13 C18 127.2(6) . .
N6 C14 C13 110.0(6) . .
N6 C14 C15 120.9(6) . .
C13 C14 C15 129.1(6) . .
N13 C32 C33 109.9(6) . .
N13 C32 C31 121.1(6) . .
C33 C32 C31 128.9(6) . .
C32 C33 C34 104.6(5) . .
C32 C33 C53 129.5(6) . 11
C34 C33 C53 125.9(6) . 11
N14 C34 C33 109.9(6) . .
N14 C34 C35 121.0(6) . .
C33 C34 C35 129.1(6) . .
N15 C37 C38A 109.2(6) . .
N15 C37 C36 121.3(6) . .
C38A C37 C36 129.5(7) . .
C37 C38A C37 105.1(8) . 3_654
C37 C38A C38 127.4(4) . .
C37 C38A C38 127.4(4) 3_654 .
C39 C38 C39 104.5(8) . 3_654
C39 C38 C38A 127.8(4) . .
C39 C38 C38A 127.8(4) 3_654 .
N16 C39 C38 109.7(6) . .
N16 C39 C40 120.2(6) . .
C38 C39 C40 130.1(6) . .
N17 C42 C43 108.6(6) . .
N17 C42 C41 121.9(6) . .
C43 C42 C41 129.5(6) . .
C44 C43 C42 105.4(5) . .
C44 C43 C48 127.9(6) . .
C42 C43 C48 126.6(6) . .
N18 C44 C43 110.4(6) . .
N18 C44 C45 119.8(6) . .
C43 C44 C45 129.8(6) . .
C17 N7 N8 108.2(5) . .
C17 N7 Ag9 132.5(5) . .
N8 N7 Ag9 118.9(4) . .
C19 N8 N7 108.0(5) . .
C19 N8 Ag10 133.1(5) . .
N7 N8 Ag10 118.5(4) . .
N7 C17 C18 109.6(6) . .
N7 C17 C16 121.4(6) . .
C18 C17 C16 129.0(6) . .
C17 C18 C19 104.9(5) . .
C17 C18 C13 127.9(6) . .
C19 C18 C13 127.2(6) . .
N8 C19 C18 109.3(6) . .
N8 C19 C20 121.4(6) . .
C18 C19 C20 129.3(6) . .
C47 N19 N20 107.5(6) . .
C47 N19 Ag11 129.2(5) . .
N20 N19 Ag11 119.8(4) . .
C49 N20 N19 108.9(6) . .
C49 N20 Ag13 129.8(5) . .
N19 N20 Ag13 120.9(4) . .
N19 C47 C48 109.8(6) . .
N19 C47 C46 121.4(7) . .
C48 C47 C46 128.8(6) . .
C47 C48 C49 105.1(6) . .
C47 C48 C43 128.7(6) . .
C49 C48 C43 126.2(6) . .
N20 C49 C48 108.6(7) . .
N20 C49 C50 121.8(6) . .
C48 C49 C50 129.6(7) . .
C22 N9 N10 108.2(5) . .
C22 N9 Ag8 131.9(4) . .
N10 N9 Ag8 116.4(4) . .
C24 N10 N9 108.0(5) . .
C24 N10 Ag9 129.5(5) . .
N9 N10 Ag9 122.4(4) . .
N9 C22 C23 109.8(5) . .
N9 C22 C21 120.7(6) . .
C23 C22 C21 129.5(6) . .
C22 C23 C24 104.2(5) . .
C22 C23 C23 130.0(5) . 2_755
C24 C23 C23 125.7(5) . 2_755
N10 C24 C23 109.8(6) . .
N10 C24 C25 119.4(6) . .
C23 C24 C25 130.8(6) . .
C52 N21 N22 108.3(5) . .
C52 N21 Ag12 133.0(5) . .
N22 N21 Ag12 118.7(4) . .
C54 N22 N21 108.4(5) . .
C54 N22 Ag13 132.7(5) . .
N21 N22 Ag13 118.6(4) . .
N21 C52 C53 109.0(6) . .
N21 C52 C51 120.6(6) . .
C53 C52 C51 130.5(6) . .
C52 C53 C54 105.6(6) . .
C52 C53 C33 126.7(6) . 11_556
C54 C53 C33 127.7(6) . 11_556
N22 C54 C53 108.7(6) . .
N22 C54 C55 121.3(6) . .
C53 C54 C55 130.0(6) . .
C27 N11 N12 108.7(5) . .
C27 N11 Ag10 128.7(5) . .
N12 N11 Ag10 120.8(4) . .
C29 N12 N11 107.6(5) . .
C29 N12 Ag8 128.4(5) . .
N11 N12 Ag8 120.2(4) . .
N11 C27 C28 109.3(6) . .
N11 C27 C26 121.2(6) . .
C28 C27 C26 129.6(6) . .
C27 C28 C29 105.1(5) . .
C27 C28 C8 127.2(6) . 12_756
C29 C28 C8 127.7(6) . 12_756
N12 C29 C28 109.3(6) . .
N12 C29 C30 121.1(6) . .
C28 C29 C30 129.7(5) . .
C57 N23 N24 107.6(6) . .
C57 N23 Ag11 131.9(5) . .
N24 N23 Ag11 116.9(4) . .
C59 N24 N23 108.4(6) . .
C59 N24 Ag12 129.6(5) . .
N23 N24 Ag12 121.9(4) . .
N23 C57 C58 109.8(6) . .
N23 C57 C56 120.4(6) . .
C58 C57 C56 129.7(7) . .
C59 C58 C57 104.4(6) . .
C59 C58 C58 126.7(6) . 6_455
C57 C58 C58 128.9(6) . 6_455
N24 C59 C58 109.7(7) . .
N24 C59 C60 120.6(7) . .
C58 C59 C60 129.5(7) . .

loop_
_geom_bond_atom_site_label_1
_geom_bond_atom_site_label_2
_geom_bond_distance
_geom_bond_site_symmetry_2
Ag1 N1 2.059(5) .
Ag1 N3 2.061(5) .
Ag1 Ag4 3.2682(6) .
Ag1 Ag3 3.3607(7) .
Ag2 N4 2.059(5) .
Ag2 N5 2.059(5) .
Ag2 Ag5 3.3519(9) 3_654
Ag2 Ag3 3.3670(8) .
Ag3 N2 2.062(5) .
Ag3 N6 2.063(5) .
Ag4 N13 2.069(5) 3_654
Ag4 N13 2.069(5) .
Ag4 Ag1 3.2682(6) 3_654
Ag5 N14 2.053(5) .
Ag5 N15 2.057(5) .
Ag5 Ag5 3.2440(11) 3_654
Ag5 Ag2 3.3519(9) 3_654
Ag6 N17 2.042(5) .
Ag6 N17 2.042(5) 3_654
Ag6 Ag7 3.3580(9) 3_654
Ag6 Ag7 3.3580(9) .
Ag7 N16 2.055(6) .
Ag7 N18 2.067(5) .
Ag8 N12 2.058(5) .
Ag8 N9 2.068(5) .
Ag8 Ag9 3.0986(9) 9_755
Ag9 N10 2.040(6) .
Ag9 N7 2.045(5) .
Ag9 Ag8 3.0986(9) 9_755
Ag9 Ag10 3.3336(8) .
Ag10 N11 2.070(5) .
Ag10 N8 2.072(5) .
Ag11 N23 2.058(6) .
Ag11 N19 2.059(6) .
Ag11 Ag12 3.1411(10) 13
Ag12 N21 2.040(5) .
Ag12 N24 2.041(5) .
Ag12 Ag11 3.1411(10) 13
Ag12 Ag13 3.3229(8) .
Ag13 N20 2.054(5) .
Ag13 N22 2.060(5) .
N1 C2 1.348(8) .
N1 N2 1.367(7) .
N2 C4 1.343(8) .
N3 C7 1.328(7) .
N3 N4 1.374(7) .
N4 C9 1.341(8) .
N5 C12 1.339(8) .
N5 N6 1.377(8) .
N6 C14 1.347(8) .
N13 C32 1.341(8) .
N13 N14 1.382(7) .
N14 C34 1.333(8) .
N15 C37 1.336(8) .
N15 N15 1.364(10) 3_654
N16 C39 1.344(8) .
N16 N16 1.363(11) 3_654
N17 C42 1.339(7) .
N17 N18 1.375(7) .
N18 C44 1.334(8) .
C1 C2 1.488(9) .
C2 C3 1.391(9) .
C3 C4 1.387(8) .
C3 C3 1.454(12) 8_444
C4 C5 1.485(9) .
C6 C7 1.490(9) .
C7 C8 1.384(9) .
C8 C9 1.386(8) .
C8 C28 1.478(7) 12_755
C9 C10 1.479(9) .
C11 C12 1.479(10) .
C12 C13 1.386(9) .
C13 C14 1.374(9) .
C13 C18 1.469(8) .
C14 C15 1.487(10) .
C31 C32 1.478(9) .
C32 C33 1.388(8) .
C33 C34 1.394(9) .
C33 C53 1.460(8) 11
C34 C35 1.491(10) .
C36 C37 1.494(9) .
C37 C38A 1.384(8) .
C38A C37 1.384(8) 3_654
C38A C38 1.462(13) .
C38 C39 1.388(8) .
C38 C39 1.388(8) 3_654
C39 C40 1.486(10) .
C41 C42 1.486(9) .
C42 C43 1.384(8) .
C43 C44 1.370(9) .
C43 C48 1.470(8) .
C44 C45 1.510(10) .
N7 C17 1.341(7) .
N7 N8 1.355(8) .
N8 C19 1.339(8) .
C16 C17 1.484(9) .
C17 C18 1.371(9) .
C18 C19 1.389(9) .
C19 C20 1.503(10) .
N19 C47 1.339(8) .
N19 N20 1.355(8) .
N20 C49 1.331(9) .
C46 C47 1.504(10) .
C47 C48 1.369(9) .
C48 C49 1.390(9) .
C49 C50 1.498(11) .
N9 C22 1.332(8) .
N9 N10 1.375(7) .
N10 C24 1.327(8) .
C21 C22 1.497(8) .
C22 C23 1.389(9) .
C23 C24 1.400(8) .
C23 C23 1.459(12) 2_755
C24 C25 1.512(9) .
N21 C52 1.340(8) .
N21 N22 1.355(8) .
N22 C54 1.341(8) .
C51 C52 1.488(9) .
C52 C53 1.377(9) .
C53 C54 1.382(9) .
C53 C33 1.460(8) 11_556
C54 C55 1.474(10) .
N11 C27 1.336(8) .
N11 N12 1.362(7) .
N12 C29 1.346(7) .
C26 C27 1.480(9) .
C27 C28 1.382(8) .
C28 C29 1.388(9) .
C28 C8 1.478(7) 12_756
C29 C30 1.483(9) .
N23 C57 1.328(8) .
N23 N24 1.378(8) .
N24 C59 1.326(9) .
C56 C57 1.494(9) .
C57 C58 1.396(10) .
C58 C59 1.386(10) .
C58 C58 1.452(13) 6_455
C59 C60 1.493(10) .
